data_4516777
loop_
_publ_author_name
'Neely, Jamie M.'
'Bezdek, M\'at\'e J'
'Chirik, Paul J.'

_publ_section_title
;
 Insight into Transmetalation Enables Cobalt-Catalyzed Suzuki-Miyaura
 Cross Coupling.
;
_journal_issue 12
_journal_name_full 'ACS central science'
_journal_page_first 935
_journal_page_last 942
_journal_paper_doi 10.1021/acscentsci.6b00283
_journal_volume 2
_journal_year 2016
_chemical_formula_sum 'C26 H40 Co N O2 P2'
_chemical_formula_weight 519.46
_space_group_crystal_system triclinic
_space_group_IT_number 2
_space_group_name_Hall '-P 1'
_space_group_name_H-M_alt 'P -1'
_atom_sites_solution_hydrogens geom
_audit_creation_method SHELXL-2014
_audit_update_record
;
2015-08-08 # Formatted by publCIF
;
_cell_angle_alpha 67.6850(10)
_cell_angle_beta 73.2010(10)
_cell_angle_gamma 74.5550(10)
_cell_formula_units_Z 2
_cell_length_a 10.4390(4)
_cell_length_b 10.5630(3)
_cell_length_c 13.6925(5)
_cell_measurement_reflns_used 9833
_cell_measurement_temperature 106(2)
_cell_measurement_theta_max 27.53
_cell_measurement_theta_min 2.36
_cell_volume 1316.09(8)
_computing_cell_refinement 'Bruker SAINT'
_computing_data_collection 'Bruker APEX2'
_computing_data_reduction 'Bruker SAINT'
_computing_molecular_graphics 'Bruker SHELXTL'
_computing_publication_material 'Bruker SHELXTL'
_computing_structure_refinement 'SHELXL-2014 (Sheldrick 2014)'
_computing_structure_solution 'SHELXS-97 (Sheldrick 2008)'
_diffrn_ambient_temperature 106(2)
_diffrn_measured_fraction_theta_full 'ACTA 50'
_diffrn_measured_fraction_theta_max 0.970
_diffrn_measurement_device_type 'Bruker APEX-II CCD'
_diffrn_measurement_method '\f and \w scans'
_diffrn_radiation_type MoK\a
_diffrn_radiation_wavelength 0.71073
_diffrn_reflns_av_R_equivalents 0.0174
_diffrn_reflns_av_unetI/netI 0.0171
_diffrn_reflns_Laue_measured_fraction_full 0.977
_diffrn_reflns_Laue_measured_fraction_max 0.970
_diffrn_reflns_limit_h_max 13
_diffrn_reflns_limit_h_min -13
_diffrn_reflns_limit_k_max 10
_diffrn_reflns_limit_k_min -13
_diffrn_reflns_limit_l_max 17
_diffrn_reflns_limit_l_min -17
_diffrn_reflns_number 18863
_diffrn_reflns_point_group_measured_fraction_full 0.977
_diffrn_reflns_point_group_measured_fraction_max 0.970
_diffrn_reflns_theta_full 'ACTA 50'
_diffrn_reflns_theta_max 27.530
_diffrn_reflns_theta_min 2.357
_exptl_absorpt_coefficient_mu 0.796
_exptl_absorpt_correction_T_max 0.7456
_exptl_absorpt_correction_T_min 0.6726
_exptl_absorpt_correction_type multi-scan
_exptl_absorpt_process_details 'TWINABS BRUKER AXS'
_exptl_crystal_colour black
_exptl_crystal_density_diffrn 1.311
_exptl_crystal_description Rectangular
_exptl_crystal_F_000 552
_exptl_crystal_size_max 0.156
_exptl_crystal_size_mid 0.120
_exptl_crystal_size_min 0.113
_refine_diff_density_max 0.434
_refine_diff_density_min -0.230
_refine_diff_density_rms 0.052
_refine_ls_extinction_method none
_refine_ls_goodness_of_fit_ref 1.058
_refine_ls_hydrogen_treatment constr
_refine_ls_matrix_type full
_refine_ls_number_parameters 289
_refine_ls_number_reflns 5893
_refine_ls_number_restraints 0
_refine_ls_restrained_S_all 1.058
_refine_ls_R_factor_all 0.0272
_refine_ls_R_factor_gt 0.0251
_refine_ls_shift/su_max 0.001
_refine_ls_shift/su_mean 0.000
_refine_ls_structure_factor_coef Fsqd
_refine_ls_weighting_details 'w=1/[\s^2^(Fo^2^)+(0.0328P)^2^+0.7095P] where P=(Fo^2^+2Fc^2^)/3'
_refine_ls_weighting_scheme calc
_refine_ls_wR_factor_gt 0.0661
_refine_ls_wR_factor_ref 0.0677
_reflns_Friedel_coverage 0.000
_reflns_number_gt 5527
_reflns_number_total 5893
_reflns_threshold_expression 'I > 2\s(I)'
_cod_data_source_file oc6b00283_si_002.cif
_cod_data_source_block jn7
_cod_database_code 4516777
_shelx_space_group_comment
;
The symmetry employed for this shelxl refinement is uniquely defined
by the following loop, which should always be used as a source of
symmetry information in preference to the above space-group names.
They are only intended as comments.
;
_shelxl_version_number 2014-3

loop_
_space_group_symop_operation_xyz
'x, y, z'
'-x, -y, -z'

loop_
_atom_site_label
_atom_site_type_symbol
_atom_site_fract_x
_atom_site_fract_y
_atom_site_fract_z
_atom_site_U_iso_or_equiv
_atom_site_adp_type
_atom_site_occupancy
_atom_site_site_symmetry_order
_atom_site_calc_flag
_atom_site_refinement_flags_posn
_atom_site_refinement_flags_adp
C1 C 0.51410(13) 0.92113(13) 0.29430(10) 0.0157(2) Uani 1 1 d . .
H1A H 0.5170 0.9946 0.3215 0.019 Uiso 1 1 calc R U
H1B H 0.6084 0.8741 0.2740 0.019 Uiso 1 1 calc R U
C2 C 0.44951(12) 0.98459(13) 0.19745(10) 0.0140(2) Uani 1 1 d . .
C3 C 0.44163(13) 1.12339(14) 0.13331(10) 0.0168(2) Uani 1 1 d . .
H3 H 0.4818 1.1838 0.1473 0.020 Uiso 1 1 calc R U
C4 C 0.37448(13) 1.17297(14) 0.04861(10) 0.0187(3) Uani 1 1 d . .
H4 H 0.3700 1.2672 0.0030 0.022 Uiso 1 1 calc R U
C5 C 0.31371(13) 1.08333(14) 0.03101(10) 0.0172(3) Uani 1 1 d . .
H5 H 0.2662 1.1157 -0.0260 0.021 Uiso 1 1 calc R U
C6 C 0.32378(12) 0.94595(13) 0.09813(10) 0.0144(2) Uani 1 1 d . .
C7 C 0.25903(13) 0.84038(14) 0.08943(10) 0.0171(2) Uani 1 1 d . .
H7A H 0.3254 0.7877 0.0443 0.020 Uiso 1 1 calc R U
H7B H 0.1803 0.8881 0.0546 0.020 Uiso 1 1 calc R U
C8 C 0.52386(14) 0.69913(14) 0.50019(11) 0.0186(3) Uani 1 1 d . .
H8 H 0.4694 0.6372 0.5647 0.022 Uiso 1 1 calc R U
C9 C 0.57145(17) 0.79150(16) 0.54099(13) 0.0283(3) Uani 1 1 d . .
H9A H 0.4924 0.8516 0.5696 0.043 Uiso 1 1 calc R U
H9B H 0.6209 0.7330 0.5983 0.043 Uiso 1 1 calc R U
H9C H 0.6315 0.8490 0.4812 0.043 Uiso 1 1 calc R U
C10 C 0.64541(14) 0.60423(14) 0.45514(12) 0.0219(3) Uani 1 1 d . .
H10A H 0.6132 0.5459 0.4294 0.033 Uiso 1 1 calc R U
H10B H 0.7058 0.6610 0.3950 0.033 Uiso 1 1 calc R U
H10C H 0.6952 0.5449 0.5121 0.033 Uiso 1 1 calc R U
C11 C 0.27794(13) 0.90251(15) 0.47215(11) 0.0201(3) Uani 1 1 d . .
H11 H 0.3239 0.9525 0.4975 0.024 Uiso 1 1 calc R U
C12 C 0.19287(16) 0.81037(19) 0.57178(12) 0.0311(3) Uani 1 1 d . .
H12A H 0.2528 0.7415 0.6182 0.047 Uiso 1 1 calc R U
H12B H 0.1271 0.8682 0.6120 0.047 Uiso 1 1 calc R U
H12C H 0.1443 0.7625 0.5489 0.047 Uiso 1 1 calc R U
C13 C 0.18830(14) 1.01183(15) 0.39719(12) 0.0237(3) Uani 1 1 d . .
H13A H 0.2453 1.0691 0.3344 0.036 Uiso 1 1 calc R U
H13B H 0.1397 0.9654 0.3731 0.036 Uiso 1 1 calc R U
H13C H 0.1225 1.0711 0.4361 0.036 Uiso 1 1 calc R U
C14 C 0.16486(14) 0.57709(14) 0.19558(12) 0.0211(3) Uani 1 1 d . .
H14 H 0.1025 0.6192 0.1436 0.025 Uiso 1 1 calc R U
C15 C 0.29632(17) 0.49936(17) 0.14339(15) 0.0326(4) Uani 1 1 d . .
H15A H 0.3405 0.5650 0.0776 0.049 Uiso 1 1 calc R U
H15B H 0.3576 0.4561 0.1941 0.049 Uiso 1 1 calc R U
H15C H 0.2750 0.4273 0.1251 0.049 Uiso 1 1 calc R U
C16 C 0.09444(18) 0.47523(16) 0.29900(14) 0.0314(3) Uani 1 1 d . .
H16A H 0.0105 0.5258 0.3319 0.047 Uiso 1 1 calc R U
H16B H 0.0727 0.4031 0.2810 0.047 Uiso 1 1 calc R U
H16C H 0.1553 0.4319 0.3500 0.047 Uiso 1 1 calc R U
C17 C 0.03220(13) 0.81877(15) 0.26883(12) 0.0200(3) Uani 1 1 d . .
H17 H 0.0474 0.9146 0.2537 0.024 Uiso 1 1 calc R U
C18 C -0.02369(16) 0.7629(2) 0.39076(13) 0.0325(4) Uani 1 1 d . .
H18A H 0.0462 0.7524 0.4295 0.049 Uiso 1 1 calc R U
H18B H -0.1039 0.8282 0.4114 0.049 Uiso 1 1 calc R U
H18C H -0.0491 0.6724 0.4094 0.049 Uiso 1 1 calc R U
C19 C -0.07403(14) 0.83678(16) 0.20505(13) 0.0262(3) Uani 1 1 d . .
H19A H -0.0357 0.8725 0.1275 0.039 Uiso 1 1 calc R U
H19B H -0.0997 0.7468 0.2224 0.039 Uiso 1 1 calc R U
H19C H -0.1546 0.9026 0.2245 0.039 Uiso 1 1 calc R U
C20 C 0.65688(13) 0.56205(13) 0.20309(10) 0.0169(2) Uani 1 1 d . .
C21 C 0.74727(13) 0.44089(14) 0.16953(10) 0.0167(2) Uani 1 1 d . .
C22 C 0.88691(14) 0.43742(16) 0.13555(12) 0.0244(3) Uani 1 1 d . .
H22 H 0.9245 0.5125 0.1311 0.029 Uiso 1 1 calc R U
C23 C 0.97195(15) 0.32423(17) 0.10796(14) 0.0306(3) Uani 1 1 d . .
H23 H 1.0674 0.3219 0.0857 0.037 Uiso 1 1 calc R U
C24 C 0.91769(15) 0.21551(16) 0.11297(12) 0.0267(3) Uani 1 1 d . .
H24 H 0.9758 0.1385 0.0941 0.032 Uiso 1 1 calc R U
C25 C 0.77810(15) 0.21882(15) 0.14564(12) 0.0233(3) Uani 1 1 d . .
H25 H 0.7406 0.1444 0.1486 0.028 Uiso 1 1 calc R U
C26 C 0.69334(14) 0.33124(14) 0.17394(11) 0.0192(3) Uani 1 1 d . .
H26 H 0.5980 0.3332 0.1964 0.023 Uiso 1 1 calc R U
N1 N 0.39257(10) 0.89663(11) 0.17912(8) 0.0127(2) Uani 1 1 d . .
O1 O 0.53236(10) 0.54777(10) 0.24453(8) 0.0206(2) Uani 1 1 d . .
O2 O 0.70597(11) 0.66344(10) 0.18943(8) 0.0231(2) Uani 1 1 d . .
P1 P 0.41190(3) 0.79295(3) 0.40149(3) 0.01380(7) Uani 1 1 d . .
P2 P 0.20173(3) 0.71865(3) 0.22700(3) 0.01389(7) Uani 1 1 d . .
Co1 Co 0.39412(2) 0.69881(2) 0.28174(2) 0.01323(6) Uani 1 1 d . .

loop_
_atom_site_aniso_label
_atom_site_aniso_U_11
_atom_site_aniso_U_22
_atom_site_aniso_U_33
_atom_site_aniso_U_23
_atom_site_aniso_U_13
_atom_site_aniso_U_12
C1 0.0164(6) 0.0160(6) 0.0167(6) -0.0040(5) -0.0048(5) -0.0065(5)
C2 0.0115(5) 0.0159(6) 0.0146(6) -0.0063(5) -0.0004(4) -0.0033(4)
C3 0.0167(6) 0.0156(6) 0.0182(6) -0.0067(5) -0.0004(5) -0.0051(5)
C4 0.0200(6) 0.0156(6) 0.0160(6) -0.0028(5) -0.0005(5) -0.0033(5)
C5 0.0153(6) 0.0197(6) 0.0142(6) -0.0045(5) -0.0028(5) -0.0011(5)
C6 0.0117(5) 0.0188(6) 0.0125(5) -0.0062(5) -0.0005(4) -0.0028(4)
C7 0.0179(6) 0.0210(6) 0.0145(6) -0.0053(5) -0.0046(5) -0.0065(5)
C8 0.0241(6) 0.0173(6) 0.0172(6) -0.0020(5) -0.0099(5) -0.0075(5)
C9 0.0360(8) 0.0262(8) 0.0329(8) -0.0110(6) -0.0221(7) -0.0034(6)
C10 0.0241(7) 0.0182(7) 0.0256(7) -0.0039(5) -0.0133(6) -0.0033(5)
C11 0.0180(6) 0.0270(7) 0.0198(6) -0.0127(5) -0.0034(5) -0.0045(5)
C12 0.0246(7) 0.0489(10) 0.0158(7) -0.0076(6) -0.0013(6) -0.0077(7)
C13 0.0206(7) 0.0242(7) 0.0248(7) -0.0109(6) -0.0018(5) -0.0006(5)
C14 0.0235(7) 0.0178(6) 0.0285(7) -0.0086(5) -0.0133(6) -0.0039(5)
C15 0.0347(8) 0.0268(8) 0.0468(10) -0.0234(7) -0.0144(7) 0.0009(6)
C16 0.0396(9) 0.0204(7) 0.0382(9) -0.0032(6) -0.0154(7) -0.0132(6)
C17 0.0142(6) 0.0230(7) 0.0270(7) -0.0129(6) -0.0032(5) -0.0043(5)
C18 0.0232(7) 0.0522(10) 0.0291(8) -0.0209(7) 0.0042(6) -0.0170(7)
C19 0.0160(6) 0.0279(8) 0.0384(8) -0.0133(6) -0.0099(6) -0.0017(5)
C20 0.0222(6) 0.0149(6) 0.0130(6) -0.0018(5) -0.0082(5) -0.0013(5)
C21 0.0186(6) 0.0174(6) 0.0133(6) -0.0037(5) -0.0055(5) -0.0018(5)
C22 0.0199(7) 0.0234(7) 0.0298(7) -0.0079(6) -0.0045(6) -0.0056(5)
C23 0.0168(7) 0.0331(8) 0.0382(9) -0.0139(7) 0.0000(6) -0.0018(6)
C24 0.0246(7) 0.0268(8) 0.0271(7) -0.0135(6) -0.0051(6) 0.0045(6)
C25 0.0257(7) 0.0220(7) 0.0264(7) -0.0121(6) -0.0091(6) -0.0010(5)
C26 0.0180(6) 0.0214(7) 0.0205(6) -0.0084(5) -0.0066(5) -0.0020(5)
N1 0.0112(5) 0.0141(5) 0.0131(5) -0.0056(4) -0.0013(4) -0.0023(4)
O1 0.0191(5) 0.0170(5) 0.0246(5) -0.0081(4) -0.0034(4) -0.0007(4)
O2 0.0292(5) 0.0161(5) 0.0262(5) -0.0054(4) -0.0101(4) -0.0052(4)
P1 0.01486(15) 0.01491(16) 0.01332(15) -0.00387(12) -0.00407(12) -0.00530(11)
P2 0.01305(15) 0.01502(16) 0.01586(15) -0.00520(12) -0.00485(12) -0.00395(11)
Co1 0.01295(9) 0.01256(9) 0.01595(9) -0.00494(7) -0.00509(6) -0.00248(6)

loop_
_atom_type_symbol
_atom_type_description
_atom_type_scat_dispersion_real
_atom_type_scat_dispersion_imag
_atom_type_scat_source
C C 0.0033 0.0016 'International Tables Vol C Tables 4.2.6.8 and 6.1.1.4'
H H 0.0000 0.0000 'International Tables Vol C Tables 4.2.6.8 and 6.1.1.4'
N N 0.0061 0.0033 'International Tables Vol C Tables 4.2.6.8 and 6.1.1.4'
O O 0.0106 0.0060 'International Tables Vol C Tables 4.2.6.8 and 6.1.1.4'
P P 0.1023 0.0942 'International Tables Vol C Tables 4.2.6.8 and 6.1.1.4'
Co Co 0.3494 0.9721 'International Tables Vol C Tables 4.2.6.8 and 6.1.1.4'

loop_
_geom_angle_atom_site_label_1
_geom_angle_atom_site_label_2
_geom_angle_atom_site_label_3
_geom_angle
C2 C1 P1 108.78(8)
N1 C2 C3 121.30(11)
N1 C2 C1 114.70(11)
C3 C2 C1 123.93(11)
C4 C3 C2 119.36(12)
C3 C4 C5 119.36(12)
C6 C5 C4 118.83(12)
N1 C6 C5 121.77(12)
N1 C6 C7 114.41(11)
C5 C6 C7 123.81(11)
C6 C7 P2 109.49(9)
C10 C8 C9 110.53(12)
C10 C8 P1 110.63(9)
C9 C8 P1 115.27(10)
C13 C11 C12 111.29(12)
C13 C11 P1 111.93(9)
C12 C11 P1 109.89(11)
C15 C14 C16 110.00(13)
C15 C14 P2 110.40(10)
C16 C14 P2 110.27(10)
C18 C17 C19 111.22(12)
C18 C17 P2 112.06(11)
C19 C17 P2 115.24(10)
O2 C20 O1 125.83(13)
O2 C20 C21 119.50(12)
O1 C20 C21 114.67(12)
C22 C21 C26 119.24(13)
C22 C21 C20 119.65(12)
C26 C21 C20 121.10(12)
C21 C22 C23 120.30(14)
C24 C23 C22 120.11(14)
C23 C24 C25 119.99(14)
C24 C25 C26 119.92(14)
C25 C26 C21 120.44(13)
C2 N1 C6 119.33(11)
C2 N1 Co1 119.85(8)
C6 N1 Co1 120.52(8)
C20 O1 Co1 121.50(9)
C11 P1 C8 102.30(6)
C11 P1 C1 102.97(6)
C8 P1 C1 102.84(6)
C11 P1 Co1 128.53(4)
C8 P1 Co1 121.63(5)
C1 P1 Co1 92.73(4)
C17 P2 C14 104.95(6)
C17 P2 C7 100.46(6)
C14 P2 C7 101.95(6)
C17 P2 Co1 125.90(5)
C14 P2 Co1 122.71(5)
C7 P2 Co1 93.70(4)
O1 Co1 N1 119.65(4)
O1 Co1 P2 109.92(3)
N1 Co1 P2 83.55(3)
O1 Co1 P1 122.04(3)
N1 Co1 P1 83.09(3)
P2 Co1 P1 126.081(14)

loop_
_geom_bond_atom_site_label_1
_geom_bond_atom_site_label_2
_geom_bond_distance
C1 C2 1.5046(17)
C1 P1 1.8657(13)
C2 N1 1.3554(16)
C2 C3 1.3883(18)
C3 C4 1.3870(19)
C4 C5 1.3923(19)
C5 C6 1.3868(18)
C6 N1 1.3562(16)
C6 C7 1.5045(18)
C7 P2 1.8651(13)
C8 C10 1.528(2)
C8 C9 1.5308(19)
C8 P1 1.8584(13)
C11 C13 1.530(2)
C11 C12 1.533(2)
C11 P1 1.8540(14)
C14 C15 1.532(2)
C14 C16 1.538(2)
C14 P2 1.8600(14)
C17 C18 1.532(2)
C17 C19 1.5329(19)
C17 P2 1.8590(14)
C20 O2 1.2366(17)
C20 O1 1.2836(17)
C20 C21 1.5140(18)
C21 C22 1.3911(19)
C21 C26 1.3916(19)
C22 C23 1.394(2)
C23 C24 1.381(2)
C24 C25 1.390(2)
C25 C26 1.3910(19)
N1 Co1 2.0264(11)
O1 Co1 1.9630(10)
P1 Co1 2.2856(4)
P2 Co1 2.2729(3)

loop_
_geom_torsion_atom_site_label_1
_geom_torsion_atom_site_label_2
_geom_torsion_atom_site_label_3
_geom_torsion_atom_site_label_4
_geom_torsion
P1 C1 C2 N1 -35.13(13)
P1 C1 C2 C3 142.00(11)
N1 C2 C3 C4 -0.17(19)
C1 C2 C3 C4 -177.13(12)
C2 C3 C4 C5 1.40(19)
C3 C4 C5 C6 -0.88(19)
C4 C5 C6 N1 -0.90(19)
C4 C5 C6 C7 178.09(12)
N1 C6 C7 P2 33.99(13)
C5 C6 C7 P2 -145.07(11)
O2 C20 C21 C22 7.45(19)
O1 C20 C21 C22 -172.45(12)
O2 C20 C21 C26 -173.75(12)
O1 C20 C21 C26 6.35(17)
C26 C21 C22 C23 -1.0(2)
C20 C21 C22 C23 177.78(13)
C21 C22 C23 C24 0.8(2)
C22 C23 C24 C25 0.0(2)
C23 C24 C25 C26 -0.4(2)
C24 C25 C26 C21 0.2(2)
C22 C21 C26 C25 0.6(2)
C20 C21 C26 C25 -178.24(12)
C3 C2 N1 C6 -1.59(17)
C1 C2 N1 C6 175.63(10)
C3 C2 N1 Co1 -175.31(9)
C1 C2 N1 Co1 1.91(14)
C5 C6 N1 C2 2.14(17)
C7 C6 N1 C2 -176.94(10)
C5 C6 N1 Co1 175.81(9)
C7 C6 N1 Co1 -3.26(14)
O2 C20 O1 Co1 5.64(18)
C21 C20 O1 Co1 -174.47(8)
C13 C11 P1 C8 168.50(10)
C12 C11 P1 C8 -67.32(11)
C13 C11 P1 C1 62.02(11)
C12 C11 P1 C1 -173.79(10)
C13 C11 P1 Co1 -42.22(12)
C12 C11 P1 Co1 81.97(10)
C10 C8 P1 C11 -178.42(9)
C9 C8 P1 C11 -52.11(12)
C10 C8 P1 C1 -71.84(10)
C9 C8 P1 C1 54.47(12)
C10 C8 P1 Co1 29.57(11)
C9 C8 P1 Co1 155.87(9)
C2 C1 P1 C11 -85.75(9)
C2 C1 P1 C8 168.19(9)
C2 C1 P1 Co1 44.86(8)
C18 C17 P2 C14 90.15(11)
C19 C17 P2 C14 -38.37(12)
C18 C17 P2 C7 -164.35(10)
C19 C17 P2 C7 67.13(12)
C18 C17 P2 Co1 -61.96(11)
C19 C17 P2 Co1 169.52(8)
C15 C14 P2 C17 171.38(11)
C16 C14 P2 C17 -66.86(11)
C15 C14 P2 C7 66.99(11)
C16 C14 P2 C7 -171.25(10)
C15 C14 P2 Co1 -35.39(12)
C16 C14 P2 Co1 86.37(11)
C6 C7 P2 C17 84.98(10)
C6 C7 P2 C14 -167.13(9)
C6 C7 P2 Co1 -42.57(9)
